data_1571755
loop_
_publ_author_name
'Li, Wei'
'Yu, Jing'
'Wang, Jing'
'Fan, Xuejing'
'Xu, Ximing'
'Wang, Hui'
'Xiong, Ying'
'Li, Xinyu'
'Zhang, Xiaomin'
'Zhang, Qianer'
'Qi, Xin'
'Pigeon, Pascal'
'Gu, Qing'
'Bruno-Colmenarez, Julia'
'Jaouen, G&#xe9;rard'
'McGlinchey, Michael J.'
'Qiu, Xue'
'You, Shu-Li'
'Li, Jing'
'Wang, Yong'

_publ_section_title
;
 How does ferrocene correlate with ferroptosis? Multiple approaches to
 explore ferrocene-appended GPX4 inhibitors as anticancer agents.
;
_journal_issue 27
_journal_name_full 'Chemical science'
_journal_page_first 10477
_journal_page_last 10490
_journal_paper_doi 10.1039/d4sc02002b
_journal_volume 15
_journal_year 2024
_chemical_formula_sum 'C30 H27 Cl Fe N2 O3'
_chemical_formula_weight 554.83
_space_group_crystal_system monoclinic
_space_group_IT_number 15
_space_group_name_Hall '-C 2yc'
_space_group_name_H-M_alt 'C 1 2/c 1'
_atom_sites_solution_hydrogens difmap
_audit_creation_method SHELXL-2018/3
_audit_update_record
;
2023-11-28 deposited with the CCDC.	2024-05-31 downloaded from the CCDC.
;
_cell_angle_alpha 90
_cell_angle_beta 94.242(2)
_cell_angle_gamma 90
_cell_formula_units_Z 8
_cell_length_a 19.7467(5)
_cell_length_b 13.7604(3)
_cell_length_c 19.3018(5)
_cell_measurement_temperature 293(2)
_cell_volume 5230.4(2)
_computing_structure_refinement 'SHELXL-2018/3 (Sheldrick, 2018)'
_computing_structure_solution 'SHELXT 2014/5 (Sheldrick, 2014)'
_diffrn_ambient_temperature 293(2)
_diffrn_measured_fraction_theta_full 0.982
_diffrn_measured_fraction_theta_max 0.973
_diffrn_radiation_type CuK\a
_diffrn_radiation_wavelength 1.54186
_diffrn_reflns_av_R_equivalents 0.0237
_diffrn_reflns_av_unetI/netI 0.0195
_diffrn_reflns_Laue_measured_fraction_full 0.982
_diffrn_reflns_Laue_measured_fraction_max 0.973
_diffrn_reflns_limit_h_max 23
_diffrn_reflns_limit_h_min -23
_diffrn_reflns_limit_k_max 4
_diffrn_reflns_limit_k_min -15
_diffrn_reflns_limit_l_max 22
_diffrn_reflns_limit_l_min -22
_diffrn_reflns_number 16531
_diffrn_reflns_point_group_measured_fraction_full 0.982
_diffrn_reflns_point_group_measured_fraction_max 0.973
_diffrn_reflns_theta_full 67.686
_diffrn_reflns_theta_max 68.693
_diffrn_reflns_theta_min 3.919
_exptl_absorpt_coefficient_mu 5.845
_exptl_crystal_density_diffrn 1.409
_exptl_crystal_F_000 2304
_refine_diff_density_max 0.374
_refine_diff_density_min -0.442
_refine_diff_density_rms 0.048
_refine_ls_extinction_coef 0.00033(3)
_refine_ls_extinction_expression Fc^*^=kFc[1+0.001xFc^2^\l^3^/sin(2\q)]^-1/4^
_refine_ls_extinction_method 'SHELXL-2018/3 (Sheldrick 2018)'
_refine_ls_goodness_of_fit_ref 1.082
_refine_ls_hydrogen_treatment refall
_refine_ls_matrix_type full
_refine_ls_number_parameters 443
_refine_ls_number_reflns 4711
_refine_ls_number_restraints 1
_refine_ls_restrained_S_all 1.082
_refine_ls_R_factor_all 0.0513
_refine_ls_R_factor_gt 0.0402
_refine_ls_shift/su_max 0.000
_refine_ls_shift/su_mean 0.000
_refine_ls_structure_factor_coef Fsqd
_refine_ls_weighting_details 'w=1/[\s^2^(Fo^2^)+(0.0416P)^2^+8.4356P] where P=(Fo^2^+2Fc^2^)/3'
_refine_ls_weighting_scheme calc
_refine_ls_wR_factor_gt 0.0950
_refine_ls_wR_factor_ref 0.1090
_reflns_Friedel_coverage 0.000
_reflns_number_gt 4046
_reflns_number_total 4711
_reflns_threshold_expression 'I > 2\s(I)'
_cod_data_source_file d4sc02002b2.cif
_cod_data_source_block shelx
_cod_depositor_comments 'Adding full bibliography for 1571755--1571757.cif.'
_cod_original_sg_symbol_H-M 'C 2/c'
_cod_database_code 1571755
_shelx_shelxl_version_number 2018/3
_shelx_space_group_comment
;
The symmetry employed for this shelxl refinement is uniquely defined
by the following loop, which should always be used as a source of
symmetry information in preference to the above space-group names.
They are only intended as comments.
;

loop_
_space_group_symop_operation_xyz
'x, y, z'
'-x, y, -z+1/2'
'x+1/2, y+1/2, z'
'-x+1/2, y+1/2, -z+1/2'
'-x, -y, -z'
'x, -y, z-1/2'
'-x+1/2, -y+1/2, -z'
'x+1/2, -y+1/2, z-1/2'

loop_
_atom_site_label
_atom_site_type_symbol
_atom_site_fract_x
_atom_site_fract_y
_atom_site_fract_z
_atom_site_U_iso_or_equiv
_atom_site_adp_type
_atom_site_occupancy
_atom_site_site_symmetry_order
_atom_site_calc_flag
_atom_site_refinement_flags_posn
_atom_site_refinement_flags_adp
_atom_site_refinement_flags_occupancy
_atom_site_disorder_assembly
_atom_site_disorder_group
Fe1 Fe 0.45524(2) 0.64866(3) 0.38376(2) 0.04331(14) Uani 1 1 d . . . . .
Cl1 Cl 0.19569(6) 0.35268(7) 0.21968(5) 0.0880(3) Uani 1 1 d . . . . .
O1 O 0.35993(13) 0.51970(16) 0.55979(11) 0.0663(6) Uani 1 1 d . . . . .
O2 O 0.19915(10) 0.64035(15) 0.51114(11) 0.0574(5) Uani 1 1 d . . . . .
O3 O 0.23238(13) 0.18655(15) 0.30324(11) 0.0672(6) Uani 1 1 d . . . . .
N1 N 0.35649(14) 0.6831(2) 0.56224(13) 0.0555(6) Uani 1 1 d . . . . .
N2 N 0.25760(11) 0.53736(16) 0.44633(11) 0.0434(5) Uani 1 1 d . . . . .
C1 C 0.45266(19) 0.7873(3) 0.4176(2) 0.0720(11) Uani 1 1 d . . . . .
C2 C 0.47886(19) 0.7855(3) 0.3533(2) 0.0658(9) Uani 1 1 d . . . . .
C3 C 0.53682(19) 0.7289(3) 0.3578(2) 0.0768(11) Uani 1 1 d . . . . .
C4 C 0.5471(2) 0.6946(3) 0.4254(3) 0.0879(14) Uani 1 1 d . . . . .
C5 C 0.4948(3) 0.7319(4) 0.4626(2) 0.0874(14) Uani 1 1 d D . . . .
C6 C 0.36978(13) 0.57462(19) 0.40538(13) 0.0416(6) Uani 1 1 d . . . . .
C7 C 0.36674(15) 0.6011(2) 0.33404(14) 0.0484(6) Uani 1 1 d . . . . .
C8 C 0.42264(17) 0.5587(2) 0.30397(17) 0.0600(8) Uani 1 1 d . . . . .
C9 C 0.46040(17) 0.5062(2) 0.35566(19) 0.0624(8) Uani 1 1 d . . . . .
C10 C 0.42849(15) 0.5150(2) 0.41845(17) 0.0503(7) Uani 1 1 d . . . . .
C11 C 0.31808(13) 0.6018(2) 0.45513(13) 0.0414(6) Uani 1 1 d . . . . .
C12 C 0.34690(13) 0.5971(2) 0.53149(14) 0.0470(6) Uani 1 1 d . . . . .
C13 C 0.3816(2) 0.6915(3) 0.63538(18) 0.0677(9) Uani 1 1 d . . . . .
C14 C 0.3649(3) 0.7876(3) 0.66336(19) 0.0753(11) Uani 1 1 d . . . . .
C15 C 0.39398(17) 0.8087(3) 0.73642(15) 0.0603(8) Uani 1 1 d . . . . .
C16 C 0.4035(2) 0.7368(3) 0.78670(18) 0.0708(9) Uani 1 1 d . . . . .
C17 C 0.4290(2) 0.7602(3) 0.85324(19) 0.0772(10) Uani 1 1 d . . . . .
C18 C 0.4448(2) 0.8534(4) 0.8705(2) 0.0853(12) Uani 1 1 d . . . . .
C19 C 0.4358(2) 0.9249(4) 0.8221(2) 0.0903(13) Uani 1 1 d . . . . .
C20 C 0.4104(2) 0.9026(3) 0.7548(2) 0.0747(10) Uani 1 1 d . . . . .
C21 C 0.20177(14) 0.5654(2) 0.47732(14) 0.0460(6) Uani 1 1 d . . . . .
C22 C 0.14309(15) 0.5016(2) 0.46635(17) 0.0576(7) Uani 1 1 d . . . . .
C23 C 0.0936(2) 0.4548(3) 0.4576(2) 0.0840(12) Uani 1 1 d . . . . .
C24 C 0.25823(13) 0.44697(19) 0.40899(14) 0.0444(6) Uani 1 1 d . . . . .
C25 C 0.23339(15) 0.4444(2) 0.33992(15) 0.0501(7) Uani 1 1 d . . . . .
C26 C 0.22668(16) 0.3556(2) 0.30632(15) 0.0531(7) Uani 1 1 d . . . . .
C27 C 0.24335(15) 0.2692(2) 0.34036(15) 0.0517(7) Uani 1 1 d . . . . .
C28 C 0.27095(17) 0.2737(2) 0.40850(16) 0.0555(7) Uani 1 1 d . . . . .
C29 C 0.27863(16) 0.3626(2) 0.44250(15) 0.0525(7) Uani 1 1 d . . . . .
C30 C 0.2424(3) 0.0972(3) 0.3387(2) 0.0776(11) Uani 1 1 d . . . . .
H1 H 0.416(2) 0.818(3) 0.425(2) 0.095(14) Uiso 1 1 d . . . . .
H1A H 0.3410(17) 0.732(3) 0.5399(17) 0.063(10) Uiso 1 1 d . . . . .
H2 H 0.459(2) 0.813(3) 0.313(2) 0.093(13) Uiso 1 1 d . . . . .
H3 H 0.559(2) 0.715(3) 0.318(2) 0.107(15) Uiso 1 1 d . . . . .
H4 H 0.577(3) 0.653(4) 0.439(3) 0.13(2) Uiso 1 1 d . . . . .
H5 H 0.492(2) 0.716(3) 0.5079(12) 0.113(16) Uiso 1 1 d D . . . .
H7 H 0.3317(18) 0.641(2) 0.3130(18) 0.069(10) Uiso 1 1 d . . . . .
H8 H 0.4302(18) 0.565(3) 0.255(2) 0.080(11) Uiso 1 1 d . . . . .
H9 H 0.5005(18) 0.474(3) 0.3508(17) 0.072(11) Uiso 1 1 d . . . . .
H10 H 0.4437(16) 0.487(3) 0.4602(17) 0.065(10) Uiso 1 1 d . . . . .
H11 H 0.3013(12) 0.6669(19) 0.4439(12) 0.031(6) Uiso 1 1 d . . . . .
H13A H 0.430(2) 0.683(3) 0.638(2) 0.100(14) Uiso 1 1 d . . . . .
H13B H 0.361(3) 0.639(4) 0.662(3) 0.127(19) Uiso 1 1 d . . . . .
H14A H 0.381(2) 0.839(3) 0.627(3) 0.118(17) Uiso 1 1 d . . . . .
H14B H 0.316(2) 0.784(3) 0.659(2) 0.102(15) Uiso 1 1 d . . . . .
H16 H 0.393(2) 0.669(3) 0.778(2) 0.085(12) Uiso 1 1 d . . . . .
H17 H 0.433(2) 0.708(3) 0.887(2) 0.105(15) Uiso 1 1 d . . . . .
H18 H 0.467(2) 0.872(3) 0.918(2) 0.112(15) Uiso 1 1 d . . . . .
H19 H 0.443(2) 0.995(4) 0.833(2) 0.119(16) Uiso 1 1 d . . . . .
H20 H 0.4061(18) 0.950(3) 0.7194(19) 0.080(12) Uiso 1 1 d . . . . .
H23 H 0.057(2) 0.415(3) 0.450(2) 0.112(16) Uiso 1 1 d . . . . .
H25 H 0.2208(17) 0.505(3) 0.3161(18) 0.072(10) Uiso 1 1 d . . . . .
H28 H 0.2854(18) 0.217(3) 0.4328(18) 0.075(11) Uiso 1 1 d . . . . .
H29 H 0.2959(18) 0.366(2) 0.4934(19) 0.071(10) Uiso 1 1 d . . . . .
H30A H 0.2307(18) 0.049(3) 0.3075(19) 0.072(10) Uiso 1 1 d . . . . .
H30B H 0.288(2) 0.088(3) 0.356(2) 0.086(14) Uiso 1 1 d . . . . .
H30C H 0.217(2) 0.095(3) 0.382(3) 0.114(16) Uiso 1 1 d . . . . .

loop_
_atom_site_aniso_label
_atom_site_aniso_U_11
_atom_site_aniso_U_22
_atom_site_aniso_U_33
_atom_site_aniso_U_23
_atom_site_aniso_U_13
_atom_site_aniso_U_12
Fe1 0.0383(2) 0.0424(3) 0.0490(3) 0.00171(18) 0.00183(16) -0.00252(17)
Cl1 0.1365(9) 0.0605(5) 0.0604(5) -0.0055(4) -0.0358(5) -0.0125(5)
O1 0.0934(17) 0.0502(13) 0.0531(12) 0.0060(10) -0.0094(11) -0.0036(11)
O2 0.0512(11) 0.0527(13) 0.0692(13) -0.0122(10) 0.0110(10) -0.0022(9)
O3 0.1008(18) 0.0391(11) 0.0606(13) -0.0085(9) -0.0009(12) -0.0111(11)
N1 0.0623(16) 0.0516(15) 0.0507(14) -0.0097(12) -0.0087(11) 0.0015(12)
N2 0.0414(11) 0.0371(12) 0.0513(13) -0.0070(9) 0.0017(9) -0.0067(9)
C1 0.0522(19) 0.058(2) 0.108(3) -0.031(2) 0.019(2) -0.0126(16)
C2 0.072(2) 0.0490(19) 0.076(2) 0.0067(16) -0.0016(18) -0.0106(16)
C3 0.064(2) 0.068(2) 0.102(3) -0.013(2) 0.033(2) -0.0208(18)
C4 0.051(2) 0.073(3) 0.134(4) 0.018(3) -0.028(2) -0.0124(19)
C5 0.104(3) 0.104(3) 0.053(2) -0.006(2) -0.005(2) -0.060(3)
C6 0.0410(13) 0.0355(14) 0.0475(14) -0.0002(11) -0.0011(11) -0.0044(10)
C7 0.0501(16) 0.0486(17) 0.0455(15) 0.0005(12) -0.0039(12) -0.0096(13)
C8 0.069(2) 0.059(2) 0.0526(18) -0.0114(15) 0.0128(15) -0.0131(16)
C9 0.0549(18) 0.0500(19) 0.084(2) -0.0086(16) 0.0171(17) 0.0068(14)
C10 0.0511(16) 0.0346(15) 0.0646(19) 0.0083(13) 0.0013(14) 0.0024(12)
C11 0.0407(13) 0.0356(14) 0.0475(14) -0.0028(11) 0.0000(11) -0.0056(11)
C12 0.0436(14) 0.0491(17) 0.0481(15) -0.0057(13) 0.0012(11) -0.0046(12)
C13 0.075(2) 0.072(2) 0.0534(18) -0.0163(17) -0.0160(17) 0.0105(19)
C14 0.096(3) 0.073(3) 0.0535(19) -0.0151(17) -0.0152(19) 0.017(2)
C15 0.0648(19) 0.069(2) 0.0466(16) -0.0091(15) -0.0034(14) 0.0115(16)
C16 0.086(3) 0.069(2) 0.0553(19) -0.0015(17) -0.0058(17) 0.0054(19)
C17 0.087(3) 0.089(3) 0.053(2) -0.0022(19) -0.0050(18) 0.008(2)
C18 0.095(3) 0.099(3) 0.059(2) -0.017(2) -0.016(2) 0.022(2)
C19 0.104(3) 0.075(3) 0.088(3) -0.026(2) -0.025(2) 0.008(2)
C20 0.089(3) 0.063(2) 0.070(2) -0.0037(18) -0.0096(19) 0.0100(19)
C21 0.0443(14) 0.0427(15) 0.0509(15) -0.0013(12) 0.0031(12) -0.0035(11)
C22 0.0502(17) 0.0596(19) 0.0640(19) -0.0041(15) 0.0106(14) -0.0099(14)
C23 0.066(2) 0.092(3) 0.094(3) -0.007(2) 0.011(2) -0.034(2)
C24 0.0428(14) 0.0412(15) 0.0488(15) -0.0037(11) 0.0015(11) -0.0073(11)
C25 0.0555(16) 0.0381(15) 0.0552(17) 0.0001(12) -0.0053(13) -0.0041(12)
C26 0.0623(17) 0.0486(17) 0.0465(15) -0.0035(12) -0.0083(13) -0.0099(13)
C27 0.0632(18) 0.0397(15) 0.0522(16) -0.0048(12) 0.0043(13) -0.0133(13)
C28 0.073(2) 0.0405(17) 0.0526(17) 0.0016(13) 0.0014(14) -0.0026(14)
C29 0.0610(18) 0.0501(17) 0.0456(16) -0.0012(13) -0.0003(13) -0.0037(13)
C30 0.121(4) 0.041(2) 0.071(2) -0.0074(17) 0.006(2) -0.006(2)

loop_
_atom_type_symbol
_atom_type_description
_atom_type_scat_dispersion_real
_atom_type_scat_dispersion_imag
_atom_type_scat_source
C C 0.0181 0.0091 'International Tables Vol C Tables 4.2.6.8 and 6.1.1.4'
H H 0.0000 0.0000 'International Tables Vol C Tables 4.2.6.8 and 6.1.1.4'
Cl Cl 0.3639 0.7018 'International Tables Vol C Tables 4.2.6.8 and 6.1.1.4'
Fe Fe -1.1336 3.1974 'International Tables Vol C Tables 4.2.6.8 and 6.1.1.4'
N N 0.0311 0.0180 'International Tables Vol C Tables 4.2.6.8 and 6.1.1.4'
O O 0.0492 0.0322 'International Tables Vol C Tables 4.2.6.8 and 6.1.1.4'

loop_
_geom_angle_atom_site_label_1
_geom_angle_atom_site_label_2
_geom_angle_atom_site_label_3
_geom_angle
_geom_angle_site_symmetry_1
_geom_angle_site_symmetry_3
_geom_angle_publ_flag
C5 Fe1 C1 40.21(18) . . ?
C5 Fe1 C4 40.4(2) . . ?
C1 Fe1 C4 67.71(18) . . ?
C5 Fe1 C2 66.93(17) . . ?
C1 Fe1 C2 39.77(16) . . ?
C4 Fe1 C2 67.00(17) . . ?
C5 Fe1 C7 144.00(18) . . ?
C1 Fe1 C7 114.47(15) . . ?
C4 Fe1 C7 175.06(19) . . ?
C2 Fe1 C7 111.55(14) . . ?
C5 Fe1 C9 136.32(19) . . ?
C1 Fe1 C9 176.40(18) . . ?
C4 Fe1 C9 110.13(17) . . ?
C2 Fe1 C9 142.66(15) . . ?
C7 Fe1 C9 67.92(13) . . ?
C5 Fe1 C10 111.11(15) . . ?
C1 Fe1 C10 137.12(15) . . ?
C4 Fe1 C10 113.36(16) . . ?
C2 Fe1 C10 176.78(14) . . ?
C7 Fe1 C10 68.38(12) . . ?
C9 Fe1 C10 40.51(13) . . ?
C5 Fe1 C6 114.20(14) . . ?
C1 Fe1 C6 111.40(13) . . ?
C4 Fe1 C6 143.41(17) . . ?
C2 Fe1 C6 136.97(13) . . ?
C7 Fe1 C6 40.79(10) . . ?
C9 Fe1 C6 68.44(12) . . ?
C10 Fe1 C6 40.95(11) . . ?
C5 Fe1 C8 175.3(2) . . ?
C1 Fe1 C8 143.36(17) . . ?
C4 Fe1 C8 135.23(19) . . ?
C2 Fe1 C8 114.11(15) . . ?
C7 Fe1 C8 40.45(13) . . ?
C9 Fe1 C8 40.17(14) . . ?
C10 Fe1 C8 68.07(13) . . ?
C6 Fe1 C8 68.43(12) . . ?
C5 Fe1 C3 66.99(17) . . ?
C1 Fe1 C3 66.92(15) . . ?
C4 Fe1 C3 39.80(18) . . ?
C2 Fe1 C3 39.56(16) . . ?
C7 Fe1 C3 136.17(16) . . ?
C9 Fe1 C3 113.47(15) . . ?
C10 Fe1 C3 142.62(15) . . ?
C6 Fe1 C3 176.12(16) . . ?
C8 Fe1 C3 110.65(15) . . ?
C27 O3 C30 117.6(3) . . ?
C12 N1 C13 121.8(3) . . ?
C12 N1 H1A 117(2) . . ?
C13 N1 H1A 121(2) . . ?
C21 N2 C24 120.5(2) . . ?
C21 N2 C11 117.0(2) . . ?
C24 N2 C11 122.4(2) . . ?
C2 C1 C5 107.8(4) . . ?
C2 C1 Fe1 70.9(2) . . ?
C5 C1 Fe1 69.8(2) . . ?
C2 C1 H1 123(3) . . ?
C5 C1 H1 130(3) . . ?
Fe1 C1 H1 125(3) . . ?
C1 C2 C3 108.5(4) . . ?
C1 C2 Fe1 69.4(2) . . ?
C3 C2 Fe1 70.6(2) . . ?
C1 C2 H2 125(3) . . ?
C3 C2 H2 126(3) . . ?
Fe1 C2 H2 122(3) . . ?
C2 C3 C4 108.3(4) . . ?
C2 C3 Fe1 69.9(2) . . ?
C4 C3 Fe1 69.5(2) . . ?
C2 C3 H3 120(3) . . ?
C4 C3 H3 131(3) . . ?
Fe1 C3 H3 121(3) . . ?
C3 C4 C5 107.2(4) . . ?
C3 C4 Fe1 70.7(2) . . ?
C5 C4 Fe1 69.2(2) . . ?
C3 C4 H4 124(4) . . ?
C5 C4 H4 128(4) . . ?
Fe1 C4 H4 120(4) . . ?
C1 C5 C4 108.2(4) . . ?
C1 C5 Fe1 70.0(2) . . ?
C4 C5 Fe1 70.4(2) . . ?
C1 C5 H5 131(3) . . ?
C4 C5 H5 121(3) . . ?
Fe1 C5 H5 123(3) . . ?
C7 C6 C10 107.1(3) . . ?
C7 C6 C11 125.0(2) . . ?
C10 C6 C11 127.8(2) . . ?
C7 C6 Fe1 69.52(15) . . ?
C10 C6 Fe1 69.50(15) . . ?
C11 C6 Fe1 128.21(18) . . ?
C8 C7 C6 108.3(3) . . ?
C8 C7 Fe1 69.93(18) . . ?
C6 C7 Fe1 69.69(15) . . ?
C8 C7 H7 129(2) . . ?
C6 C7 H7 123(2) . . ?
Fe1 C7 H7 126(2) . . ?
C9 C8 C7 108.2(3) . . ?
C9 C8 Fe1 69.78(19) . . ?
C7 C8 Fe1 69.62(17) . . ?
C9 C8 H8 129(2) . . ?
C7 C8 H8 123(2) . . ?
Fe1 C8 H8 128(2) . . ?
C8 C9 C10 108.6(3) . . ?
C8 C9 Fe1 70.05(19) . . ?
C10 C9 Fe1 69.79(17) . . ?
C8 C9 H9 126(2) . . ?
C10 C9 H9 125(2) . . ?
Fe1 C9 H9 123(2) . . ?
C9 C10 C6 107.8(3) . . ?
C9 C10 Fe1 69.71(18) . . ?
C6 C10 Fe1 69.55(15) . . ?
C9 C10 H10 125(2) . . ?
C6 C10 H10 127(2) . . ?
Fe1 C10 H10 126(2) . . ?
N2 C11 C6 110.9(2) . . ?
N2 C11 C12 108.7(2) . . ?
C6 C11 C12 112.4(2) . . ?
N2 C11 H11 105.4(15) . . ?
C6 C11 H11 108.9(14) . . ?
C12 C11 H11 110.3(14) . . ?
O1 C12 N1 124.0(3) . . ?
O1 C12 C11 121.2(2) . . ?
N1 C12 C11 114.8(3) . . ?
N1 C13 C14 110.8(3) . . ?
N1 C13 H13A 107(3) . . ?
C14 C13 H13A 110(3) . . ?
N1 C13 H13B 109(3) . . ?
C14 C13 H13B 111(3) . . ?
H13A C13 H13B 109(4) . . ?
C13 C14 C15 115.8(3) . . ?
C13 C14 H14A 106(3) . . ?
C15 C14 H14A 112(3) . . ?
C13 C14 H14B 100(3) . . ?
C15 C14 H14B 114(3) . . ?
H14A C14 H14B 108(4) . . ?
C20 C15 C16 118.2(3) . . ?
C20 C15 C14 119.3(3) . . ?
C16 C15 C14 122.5(3) . . ?
C17 C16 C15 120.3(4) . . ?
C17 C16 H16 117(2) . . ?
C15 C16 H16 123(2) . . ?
C18 C17 C16 120.7(4) . . ?
C18 C17 H17 122(3) . . ?
C16 C17 H17 118(3) . . ?
C17 C18 C19 120.0(4) . . ?
C17 C18 H18 122(3) . . ?
C19 C18 H18 118(3) . . ?
C18 C19 C20 120.1(4) . . ?
C18 C19 H19 123(3) . . ?
C20 C19 H19 116(3) . . ?
C15 C20 C19 120.7(4) . . ?
C15 C20 H20 117(2) . . ?
C19 C20 H20 122(2) . . ?
O2 C21 N2 123.1(2) . . ?
O2 C21 C22 121.4(3) . . ?
N2 C21 C22 115.5(2) . . ?
C23 C22 C21 176.2(4) . . ?
C22 C23 H23 176(3) . . ?
C29 C24 C25 120.1(3) . . ?
C29 C24 N2 120.5(2) . . ?
C25 C24 N2 119.2(2) . . ?
C26 C25 C24 119.2(3) . . ?
C26 C25 H25 121(2) . . ?
C24 C25 H25 119(2) . . ?
C25 C26 C27 121.6(3) . . ?
C25 C26 Cl1 119.1(2) . . ?
C27 C26 Cl1 119.3(2) . . ?
O3 C27 C26 116.6(3) . . ?
O3 C27 C28 125.1(3) . . ?
C26 C27 C28 118.3(3) . . ?
C27 C28 C29 120.5(3) . . ?
C27 C28 H28 121(2) . . ?
C29 C28 H28 118(2) . . ?
C24 C29 C28 120.2(3) . . ?
C24 C29 H29 119.1(19) . . ?
C28 C29 H29 120.5(19) . . ?
O3 C30 H30A 107(2) . . ?
O3 C30 H30B 113(3) . . ?
H30A C30 H30B 109(3) . . ?
O3 C30 H30C 112(3) . . ?
H30A C30 H30C 114(3) . . ?
H30B C30 H30C 103(3) . . ?

loop_
_geom_bond_atom_site_label_1
_geom_bond_atom_site_label_2
_geom_bond_distance
_geom_bond_site_symmetry_2
_geom_bond_publ_flag
Fe1 C5 2.015(4) . ?
Fe1 C1 2.018(4) . ?
Fe1 C4 2.029(4) . ?
Fe1 C2 2.037(3) . ?
Fe1 C7 2.038(3) . ?
Fe1 C9 2.039(3) . ?
Fe1 C10 2.040(3) . ?
Fe1 C6 2.041(3) . ?
Fe1 C8 2.042(3) . ?
Fe1 C3 2.045(3) . ?
Cl1 C26 1.738(3) . ?
O1 C12 1.215(3) . ?
O2 C21 1.224(3) . ?
O3 C27 1.353(3) . ?
O3 C30 1.414(4) . ?
N1 C12 1.331(4) . ?
N1 C13 1.466(4) . ?
N1 H1A 0.85(3) . ?
N2 C21 1.349(3) . ?
N2 C24 1.438(3) . ?
N2 C11 1.487(3) . ?
C1 C2 1.379(5) . ?
C1 C5 1.386(6) . ?
C1 H1 0.85(4) . ?
C2 C3 1.382(5) . ?
C2 H2 0.93(4) . ?
C3 C4 1.387(6) . ?
C3 H3 0.93(4) . ?
C4 C5 1.397(7) . ?
C4 H4 0.85(5) . ?
C5 H5 0.909(19) . ?
C6 C7 1.421(4) . ?
C6 C10 1.427(4) . ?
C6 C11 1.500(4) . ?
C7 C8 1.411(4) . ?
C7 H7 0.95(3) . ?
C8 C9 1.402(5) . ?
C8 H8 0.96(4) . ?
C9 C10 1.412(5) . ?
C9 H9 0.92(4) . ?
C10 H10 0.92(3) . ?
C11 C12 1.542(4) . ?
C11 H11 0.97(3) . ?
C13 C14 1.474(5) . ?
C13 H13A 0.95(5) . ?
C13 H13B 0.99(5) . ?
C14 C15 1.511(4) . ?
C14 H14A 1.06(5) . ?
C14 H14B 0.97(5) . ?
C15 C20 1.372(5) . ?
C15 C16 1.389(5) . ?
C16 C17 1.383(5) . ?
C16 H16 0.97(4) . ?
C17 C18 1.355(6) . ?
C17 H17 0.96(4) . ?
C18 C19 1.359(6) . ?
C18 H18 1.03(5) . ?
C19 C20 1.392(5) . ?
C19 H19 1.00(5) . ?
C20 H20 0.94(4) . ?
C21 C22 1.456(4) . ?
C22 C23 1.172(5) . ?
C23 H23 0.90(5) . ?
C24 C29 1.374(4) . ?
C24 C25 1.386(4) . ?
C25 C26 1.384(4) . ?
C25 H25 0.97(4) . ?
C26 C27 1.386(4) . ?
C27 C28 1.387(4) . ?
C28 C29 1.391(4) . ?
C28 H28 0.95(4) . ?
C29 H29 1.02(4) . ?
C30 H30A 0.91(4) . ?
C30 H30B 0.96(4) . ?
C30 H30C 1.02(5) . ?

loop_
_geom_hbond_atom_site_label_D
_geom_hbond_atom_site_label_H
_geom_hbond_atom_site_label_A
_geom_hbond_distance_DH
_geom_hbond_distance_HA
_geom_hbond_distance_DA
_geom_hbond_angle_DHA
_geom_hbond_site_symmetry_A
_geom_hbond_publ_flag
N1 H1A O2 0.85(3) 2.13(4) 2.981(4) 177(3) 7_566 yes

loop_
_geom_torsion_atom_site_label_1
_geom_torsion_atom_site_label_2
_geom_torsion_atom_site_label_3
_geom_torsion_atom_site_label_4
_geom_torsion
_geom_torsion_site_symmetry_1
_geom_torsion_site_symmetry_2
_geom_torsion_site_symmetry_3
_geom_torsion_site_symmetry_4
_geom_torsion_publ_flag
C5 C1 C2 C3 0.3(4) . . . . ?
Fe1 C1 C2 C3 -59.9(3) . . . . ?
C5 C1 C2 Fe1 60.3(3) . . . . ?
C1 C2 C3 C4 0.2(4) . . . . ?
Fe1 C2 C3 C4 -59.0(3) . . . . ?
C1 C2 C3 Fe1 59.2(2) . . . . ?
C2 C3 C4 C5 -0.6(5) . . . . ?
Fe1 C3 C4 C5 -59.9(3) . . . . ?
C2 C3 C4 Fe1 59.3(3) . . . . ?
C2 C1 C5 C4 -0.7(4) . . . . ?
Fe1 C1 C5 C4 60.2(3) . . . . ?
C2 C1 C5 Fe1 -61.0(2) . . . . ?
C3 C4 C5 C1 0.8(4) . . . . ?
Fe1 C4 C5 C1 -60.0(3) . . . . ?
C3 C4 C5 Fe1 60.9(3) . . . . ?
C10 C6 C7 C8 -0.1(3) . . . . ?
C11 C6 C7 C8 -177.5(2) . . . . ?
Fe1 C6 C7 C8 59.5(2) . . . . ?
C10 C6 C7 Fe1 -59.59(19) . . . . ?
C11 C6 C7 Fe1 123.0(3) . . . . ?
C6 C7 C8 C9 0.0(3) . . . . ?
Fe1 C7 C8 C9 59.3(2) . . . . ?
C6 C7 C8 Fe1 -59.33(19) . . . . ?
C7 C8 C9 C10 0.1(4) . . . . ?
Fe1 C8 C9 C10 59.3(2) . . . . ?
C7 C8 C9 Fe1 -59.2(2) . . . . ?
C8 C9 C10 C6 -0.2(4) . . . . ?
Fe1 C9 C10 C6 59.3(2) . . . . ?
C8 C9 C10 Fe1 -59.5(2) . . . . ?
C7 C6 C10 C9 0.2(3) . . . . ?
C11 C6 C10 C9 177.5(3) . . . . ?
Fe1 C6 C10 C9 -59.4(2) . . . . ?
C7 C6 C10 Fe1 59.60(19) . . . . ?
C11 C6 C10 Fe1 -123.1(3) . . . . ?
C21 N2 C11 C6 -166.9(2) . . . . ?
C24 N2 C11 C6 15.5(3) . . . . ?
C21 N2 C11 C12 69.1(3) . . . . ?
C24 N2 C11 C12 -108.5(3) . . . . ?
C7 C6 C11 N2 79.6(3) . . . . ?
C10 C6 C11 N2 -97.3(3) . . . . ?
Fe1 C6 C11 N2 170.04(17) . . . . ?
C7 C6 C11 C12 -158.5(3) . . . . ?
C10 C6 C11 C12 24.6(4) . . . . ?
Fe1 C6 C11 C12 -68.1(3) . . . . ?
C13 N1 C12 O1 -2.6(5) . . . . ?
C13 N1 C12 C11 178.1(3) . . . . ?
N2 C11 C12 O1 52.3(3) . . . . ?
C6 C11 C12 O1 -70.8(3) . . . . ?
N2 C11 C12 N1 -128.3(3) . . . . ?
C6 C11 C12 N1 108.5(3) . . . . ?
C12 N1 C13 C14 -159.7(4) . . . . ?
N1 C13 C14 C15 -174.4(4) . . . . ?
C13 C14 C15 C20 148.7(4) . . . . ?
C13 C14 C15 C16 -32.7(6) . . . . ?
C20 C15 C16 C17 -0.2(6) . . . . ?
C14 C15 C16 C17 -178.8(4) . . . . ?
C15 C16 C17 C18 0.4(6) . . . . ?
C16 C17 C18 C19 -0.3(7) . . . . ?
C17 C18 C19 C20 0.0(7) . . . . ?
C16 C15 C20 C19 -0.1(6) . . . . ?
C14 C15 C20 C19 178.5(4) . . . . ?
C18 C19 C20 C15 0.2(7) . . . . ?
C24 N2 C21 O2 178.1(3) . . . . ?
C11 N2 C21 O2 0.5(4) . . . . ?
C24 N2 C21 C22 -3.6(4) . . . . ?
C11 N2 C21 C22 178.7(2) . . . . ?
C21 N2 C24 C29 -89.7(3) . . . . ?
C11 N2 C24 C29 87.8(3) . . . . ?
C21 N2 C24 C25 85.7(3) . . . . ?
C11 N2 C24 C25 -96.8(3) . . . . ?
C29 C24 C25 C26 2.8(4) . . . . ?
N2 C24 C25 C26 -172.6(3) . . . . ?
C24 C25 C26 C27 0.9(5) . . . . ?
C24 C25 C26 Cl1 -179.9(2) . . . . ?
C30 O3 C27 C26 -173.7(4) . . . . ?
C30 O3 C27 C28 7.7(5) . . . . ?
C25 C26 C27 O3 177.6(3) . . . . ?
Cl1 C26 C27 O3 -1.7(4) . . . . ?
C25 C26 C27 C28 -3.7(5) . . . . ?
Cl1 C26 C27 C28 177.0(2) . . . . ?
O3 C27 C28 C29 -178.5(3) . . . . ?
C26 C27 C28 C29 2.9(5) . . . . ?
C25 C24 C29 C28 -3.6(4) . . . . ?
N2 C24 C29 C28 171.8(3) . . . . ?
C27 C28 C29 C24 0.7(5) . . . . ?
